data_1573557
loop_
_publ_author_name
'Jin, Peng-Bo'
'Luo, Qian-Cheng'
'Gransbury, Gemma K.'
'Winpenny, Richard E. P.'
'Mills, David P.'
'Zheng, Yan-Zhen'

_publ_section_title
;
 Rare earth benzene tetraanion-bridged amidinate complexes.
;
_journal_name_full 'Chemical science'
_journal_paper_doi 10.1039/d4sc05982d
_journal_year 2024
_chemical_formula_moiety 'C64 H92 Dy2 N4, 0.5[], 1.25[]'
_chemical_formula_sum 'C67 H99 Dy2 N4'
_chemical_formula_weight 1285.50
_space_group_crystal_system monoclinic
_space_group_IT_number 14
_space_group_name_Hall '-P 2ybc'
_space_group_name_H-M_alt 'P 1 21/c 1'
_atom_sites_solution_hydrogens geom
_atom_sites_solution_primary iterative
_audit_creation_date 2024-10-30
_audit_creation_method
;
Olex2 1.5
(compiled 2024.02.16 svn.r378c4104 for OlexSys, GUI svn.r6928)
;
_audit_update_record
;
2024-11-13 deposited with the CCDC.	2024-12-24 downloaded from the CCDC.
;
_cell_angle_alpha 90
_cell_angle_beta 105.063(2)
_cell_angle_gamma 90
_cell_formula_units_Z 4
_cell_length_a 10.83820(10)
_cell_length_b 38.9439(5)
_cell_length_c 15.0078(3)
_cell_measurement_reflns_used 24268
_cell_measurement_temperature 100.0(7)
_cell_measurement_theta_max 79.8040
_cell_measurement_theta_min 3.2740
_cell_volume 6116.87(17)
_computing_cell_refinement 'CrysAlisPro 1.171.41.122a (Rigaku OD, 2021)'
_computing_data_collection 'CrysAlisPro 1.171.41.122a (Rigaku OD, 2021)'
_computing_data_reduction 'CrysAlisPro 1.171.41.122a (Rigaku OD, 2021)'
_computing_molecular_graphics 'Olex2 1.5 (Dolomanov et al., 2009)'
_computing_publication_material 'Olex2 1.5 (Dolomanov et al., 2009)'
_computing_structure_refinement 'SHELXL 2018/3 (Sheldrick, 2015)'
_computing_structure_solution 'olex2.solve 1.5 (Bourhis et al., 2015)'
_diffrn_ambient_environment N~2~
_diffrn_ambient_temperature 100.0(7)
_diffrn_detector 'Hybrid Pixel Array Detector'
_diffrn_detector_area_resol_mean 10.0000
_diffrn_detector_type HyPix
_diffrn_measured_fraction_theta_full 0.997
_diffrn_measured_fraction_theta_max 0.997
_diffrn_measurement_details
;
List of Runs (angles in degrees, time in seconds):

  # Type    Start    End  Width  t~exp~   \w     \q     \k     \f   Frames
#--------------------------------------------------------------------------
  1  \w    -81.00  -5.00   0.50    0.56    --  -47.87 104.00 133.00  152
  2  \w     25.00  71.00   0.50    0.56    --   47.87-104.00  32.00   92
  3  \w    -74.00 -49.00   0.50    2.23    --  -91.75 104.00 133.00   50
  4  \w   -135.00 -92.00   0.50    2.23    --  -91.75-104.00  32.00   86
  5  \w    107.00 159.00   0.50    2.23    --  113.25 104.00 133.00  104
  6  \w     78.00 104.00   0.50    2.23    --  113.25-104.00  32.00   52
  7  \w   -117.00 -73.00   0.50    0.56    --  -47.87-125.00-120.00   88
  8  \w    -16.00  10.00   0.50    0.56    --  -47.87  19.00-120.00   52
  9  \w    -17.00   9.00   0.50    0.56    --  -47.87  19.00 -30.00   52
 10  \w     29.00 117.00   0.50    0.56    --   47.87  77.00 120.00  176
 11  \w    -49.00 -22.00   0.50    2.23    --  -91.75  45.00 -30.00   54
 12  \w    -51.00 -25.00   0.50    2.23    --  -91.75  45.00   0.00   52
 13  \w     44.00  71.00   0.50    2.23    --  113.25 -61.00  30.00   54
 14  \w    121.00 176.00   0.50    2.23    --  113.25  45.00 120.00  110
 15  \w     45.00  71.00   0.50    2.23    --  113.25 -61.00-180.00   52
 16  \w     42.00 106.00   0.50    2.23    --  113.25 -77.00  30.00  128
 17  \w     49.00 106.00   0.50    2.23    --  113.25 -77.00-180.00  114
 18  \w     44.00 106.00   0.50    2.23    --  113.25 -94.00 150.00  124
 19  \w     45.00  97.00   0.50    2.23    --  113.25 -77.00-120.00  104
 20  \w    100.00 174.00   0.50    2.23    --  113.25  15.00-120.00  148
 21  \w     42.00  67.00   0.50    2.23    --  113.25 -61.00 150.00   50
 22  \w    136.00 166.00   0.50    2.23    --  113.25  15.00  60.00   60
 23  \w    106.00 132.00   0.50    2.23    --  113.25  15.00  60.00   52
 24  \w     46.00  71.00   0.50    2.23    --  113.25 -61.00 -90.00   50
 25  \w     43.00  68.00   0.50    2.23    --  113.25 -77.00 150.00   50
 26  \w     81.00 106.00   0.50    2.23    --  113.25 -77.00 150.00   50
 27  \w     55.00  80.00   0.50    2.23    --  113.25 -94.00  90.00   50
 28  \w    128.00 174.00   0.50    2.23    --  113.25 125.00-150.00   92
 29  \w     42.00  81.00   0.50    2.23    --  113.25-125.00   0.00   78
 30  \w     76.00 111.00   0.50    2.23    --  113.25-125.00 150.00   70
 31  \w     77.00 105.00   0.50    2.23    --  113.25 -94.00  30.00   56
 32  \w     46.00  71.00   0.50    2.23    --  113.25-125.00 -60.00   50
 33  \w     82.00 109.00   0.50    2.23    --  113.25-125.00 -60.00   54
 34  \w     49.00 100.00   0.50    2.23    --  113.25-125.00  30.00  102
 35  \w     42.00  67.00   0.50    2.23    --  113.25 -61.00-150.00   50
;
_diffrn_measurement_device 'four-circle diffractometer'
_diffrn_measurement_device_type 'XtaLAB Synergy, Dualflex, HyPix'
_diffrn_measurement_method '\w scans'
_diffrn_orient_matrix_type 'CrysAlisPro convention (1999,Acta A55,543-557)'
_diffrn_orient_matrix_UB_11 0.0336920000
_diffrn_orient_matrix_UB_12 -0.0046094000
_diffrn_orient_matrix_UB_13 0.1055146000
_diffrn_orient_matrix_UB_21 0.0348888000
_diffrn_orient_matrix_UB_22 -0.0378270000
_diffrn_orient_matrix_UB_23 -0.0112528000
_diffrn_orient_matrix_UB_31 0.1389903000
_diffrn_orient_matrix_UB_32 0.0106063000
_diffrn_orient_matrix_UB_33 0.0065021000
_diffrn_radiation_monochromator mirror
_diffrn_radiation_probe x-ray
_diffrn_radiation_type 'Cu K\a'
_diffrn_radiation_wavelength 1.54184
_diffrn_reflns_av_R_equivalents 0.0875
_diffrn_reflns_av_unetI/netI 0.0512
_diffrn_reflns_Laue_measured_fraction_full 0.997
_diffrn_reflns_Laue_measured_fraction_max 0.997
_diffrn_reflns_limit_h_max 12
_diffrn_reflns_limit_h_min -10
_diffrn_reflns_limit_k_max 46
_diffrn_reflns_limit_k_min -46
_diffrn_reflns_limit_l_max 17
_diffrn_reflns_limit_l_min -17
_diffrn_reflns_number 47345
_diffrn_reflns_point_group_measured_fraction_full 0.997
_diffrn_reflns_point_group_measured_fraction_max 0.997
_diffrn_reflns_theta_full 66.596
_diffrn_reflns_theta_max 66.596
_diffrn_reflns_theta_min 3.254
_diffrn_source 'micro-focus sealed X-ray tube'
_diffrn_source_type 'PhotonJet (Cu) X-ray Source'
_exptl_absorpt_coefficient_mu 13.221
_exptl_absorpt_correction_T_max 1.00000
_exptl_absorpt_correction_T_min 0.47207
_exptl_absorpt_correction_type multi-scan
_exptl_absorpt_process_details
;
CrysAlisPro 1.171.41.122a (Rigaku Oxford Diffraction, 2021)
Empirical absorption correction using spherical harmonics,
implemented in SCALE3 ABSPACK scaling algorithm.
;
_exptl_crystal_colour purple
_exptl_crystal_colour_primary purple
_exptl_crystal_density_diffrn 1.396
_exptl_crystal_description block
_exptl_crystal_F_000 2644
_exptl_crystal_size_max 0.42
_exptl_crystal_size_mid 0.33
_exptl_crystal_size_min 0.23
_refine_diff_density_max 4.355
_refine_diff_density_min -3.078
_refine_diff_density_rms 0.254
_refine_ls_extinction_method none
_refine_ls_goodness_of_fit_ref 1.134
_refine_ls_hydrogen_treatment constr
_refine_ls_matrix_type full
_refine_ls_number_parameters 681
_refine_ls_number_reflns 10761
_refine_ls_number_restraints 1627
_refine_ls_restrained_S_all 1.068
_refine_ls_R_factor_all 0.0855
_refine_ls_R_factor_gt 0.0822
_refine_ls_shift/su_max 0.002
_refine_ls_shift/su_mean 0.000
_refine_ls_structure_factor_coef Fsqd
_refine_ls_weighting_details 'w=1/[\s^2^(Fo^2^)+(0.1085P)^2^+109.8022P] where P=(Fo^2^+2Fc^2^)/3'
_refine_ls_weighting_scheme calc
_refine_ls_wR_factor_gt 0.2224
_refine_ls_wR_factor_ref 0.2241
_reflns_Friedel_coverage 0.000
_reflns_number_gt 9850
_reflns_number_total 10761
_reflns_threshold_expression 'I > 2\s(I)'
_cod_data_source_file d4sc05982d2.cif
_cod_data_source_block crepw025_auto
_cod_database_code 1573557
_shelx_shelxl_version_number 2018/3
_shelx_space_group_comment
;
The symmetry employed for this shelxl refinement is uniquely defined
by the following loop, which should always be used as a source of
symmetry information in preference to the above space-group names.
They are only intended as comments.
;
_shelx_estimated_absorpt_t_max 0.151
_shelx_estimated_absorpt_t_min 0.072
_olex2_refinement_description
;
1. Fixed Uiso
 At 1.2 times of:
  All C(H) groups, All C(H,H) groups
 At 1.5 times of:
  All C(H,H,H) groups
2. Restrained distances
 C65-C66
 1.53 with sigma of 0.02
3. Rigid bond restraints
 C30
 with sigma for 1-2 distances of 0.01 and sigma for 1-3 distances of 0.01
4. Uiso/Uaniso restraints and constraints
C60 \\sim C26 \\sim C56 \\sim C25 \\sim C22 \\sim C39 \\sim C24 \\sim C21 \\sim
C38 \\sim C41 \\sim C13 \\sim C52 \\sim C33 \\sim C36 \\sim C34 \\sim C40 \\sim
C55 \\sim C31 \\sim C64 \\sim C9 \\sim C23 \\sim C57 \\sim C37 \\sim C14 \\sim
C51 \\sim C32 \\sim C8 \\sim C15 \\sim C2 \\sim C54 \\sim C10 \\sim C46 \\sim
C4 \\sim C11 \\sim C35 \\sim C7 \\sim C3 \\sim C30 \\sim C27 \\sim C5 \\sim C12
\\sim C43 \\sim C16 \\sim C6 \\sim C61 \\sim C20 \\sim C19 \\sim C49 \\sim C42
\\sim C45 \\sim C53 \\sim C17 \\sim C48 \\sim C29 \\sim C1 \\sim C28 \\sim C59
\\sim C18 \\sim C44 \\sim C62 \\sim C58 \\sim C47 \\sim C63 \\sim C50: within
3.8A with sigma of 0.01 and sigma for terminal atoms of 0.02 within 3.8A
N4 \\sim N3 \\sim N2 \\sim N1: within 3.8A with sigma of 0.01 and sigma for
terminal atoms of 0.02 within 3.8A
Uanis(C22) \\sim Ueq, Uanis(C58) \\sim Ueq, Uanis(C55) \\sim Ueq: with sigma of
0.01 and sigma for terminal atoms of 0.02
Uanis(C35) \\sim Ueq, Uanis(C50) \\sim Ueq: with sigma of 0.01 and sigma for
terminal atoms of 0.02
Uanis(C34) \\sim Ueq: with sigma of 0.01 and sigma for terminal atoms of 0.02
Uanis(C22) \\sim Ueq: with sigma of 0.001 and sigma for terminal atoms of 0.002
Uanis(C30) \\sim Ueq: with sigma of 0.001 and sigma for terminal atoms of 0.002
Uanis(C6) \\sim Ueq: with sigma of 0.001 and sigma for terminal atoms of 0.002
Uanis(N2) \\sim Ueq, Uanis(N3) \\sim Ueq, Uanis(N4) \\sim Ueq, Uanis(N1) \\sim
Ueq: with sigma of 0.001 and sigma for terminal atoms of 0.002
5.a Ternary CH refined with riding coordinates:
 C57(H57), C2(H2), C10(H10), C27(H27), C19(H19), C49(H49), C42(H42), C45(H45)
5.b Secondary CH2 refined with riding coordinates:
 C66(H66A,H66B), C67(H67A,H67B)
5.c Aromatic/amide H refined with riding coordinates:
 C22(H22), C24(H24), C41(H41), C52(H52), C33(H33), C34(H34), C35(H35),
 C30(H30), C31(H31), C32(H32), C36(H36), C23(H23), C37(H37), C54(H54), C7(H7),
 C5(H5), C6(H6), C53(H53)
5.d Idealised Me refined as rotating group:
 C64(H64A,H64B,H64C), C15(H15A,H15B,H15C), C46(H46A,H46B,H46C), C11(H11A,H11B,
 H11C), C3(H3A,H3B,H3C), C12(H12A,H12B,H12C), C43(H43A,H43B,H43C), C16(H16A,
 H16B,H16C), C20(H20A,H20B,H20C), C17(H17A,H17B,H17C), C48(H48A,H48B,H48C),
 C29(H29A,H29B,H29C), C1(H1A,H1B,H1C), C28(H28A,H28B,H28C), C59(H59A,H59B,H59C),
  C18(H18A,H18B,H18C), C44(H44A,H44B,H44C), C62(H62A,H62B,H62C), C58(H58A,H58B,
 H58C), C47(H47A,H47B,H47C), C63(H63A,H63B,H63C), C50(H50A,H50B,H50C), C65(H65A,
 H65B,H65C)
;
_platon_squeeze_void_probe_radius 1.20
_olex2_submission_special_instructions 'No special instructions were received'
_oxdiff_exptl_absorpt_empirical_details
;
Empirical correction (ABSPACK) includes:
- Absorption correction using spherical harmonics
- Frame scaling
;
_oxdiff_exptl_absorpt_empirical_full_max 2.113
_oxdiff_exptl_absorpt_empirical_full_min 0.448

loop_
_space_group_symop_operation_xyz
'x, y, z'
'-x, y+1/2, -z+1/2'
'-x, -y, -z'
'x, -y-1/2, z-1/2'

loop_
_atom_site_label
_atom_site_type_symbol
_atom_site_fract_x
_atom_site_fract_y
_atom_site_fract_z
_atom_site_U_iso_or_equiv
_atom_site_adp_type
_atom_site_occupancy
_atom_site_site_symmetry_order
_atom_site_calc_flag
_atom_site_refinement_flags_posn
_atom_site_refinement_flags_adp
_atom_site_refinement_flags_occupancy
_atom_site_disorder_assembly
_atom_site_disorder_group
Dy2 Dy 0.55055(5) 0.67376(2) 0.44774(3) 0.01082(17) Uani 1 1 d . . . . .
Dy1 Dy 0.43910(4) 0.63316(2) 0.18882(3) 0.01029(17) Uani 1 1 d . . . . .
N4 N 0.6028(7) 0.69873(18) 0.6863(5) 0.0125(14) Uani 1 1 d . U . . .
N3 N 0.6204(7) 0.64973(18) 0.6016(5) 0.0115(14) Uani 1 1 d . U . . .
N2 N 0.2610(7) 0.59575(18) 0.1139(5) 0.0101(14) Uani 1 1 d . U . . .
N1 N 0.3086(7) 0.59103(19) -0.0281(5) 0.0150(15) Uani 1 1 d . U . . .
C60 C 0.6301(8) 0.6661(2) 0.6840(6) 0.0154(13) Uani 1 1 d . U . . .
C26 C 0.4052(8) 0.6148(2) 0.0073(6) 0.0129(13) Uani 1 1 d . U . . .
C56 C 0.6380(8) 0.6142(2) 0.5896(6) 0.0145(13) Uani 1 1 d . U . . .
C25 C 0.3764(8) 0.6503(2) 0.0001(6) 0.0142(14) Uani 1 1 d . U . . .
C22 C 0.6225(9) 0.6276(2) 0.0934(7) 0.0167(14) Uani 1 1 d . U . . .
H22 H 0.705887 0.620268 0.125372 0.020 Uiso 1 1 calc R U . . .
C39 C 0.5710(8) 0.7152(2) 0.6009(6) 0.0141(14) Uani 1 1 d . U . . .
C24 C 0.4713(9) 0.6742(2) 0.0425(7) 0.0176(15) Uani 1 1 d . U . . .
H24 H 0.452738 0.698100 0.039966 0.021 Uiso 1 1 calc R U . . .
C21 C 0.5311(8) 0.6031(2) 0.0521(6) 0.0162(15) Uani 1 1 d . U . . .
C38 C 0.4401(8) 0.7172(2) 0.5499(6) 0.0122(14) Uani 1 1 d . U . . .
C41 C 0.6345(9) 0.7429(2) 0.4755(7) 0.0176(15) Uani 1 1 d . U . . .
H41 H 0.699366 0.752331 0.450687 0.021 Uiso 1 1 calc R U . . .
C13 C 0.2371(8) 0.5831(2) 0.0263(6) 0.0129(13) Uani 1 1 d . U . . .
C52 C 0.7556(9) 0.5689(2) 0.5396(6) 0.0168(15) Uani 1 1 d . U . . .
H52 H 0.830386 0.561133 0.523945 0.020 Uiso 1 1 calc R U . . .
C33 C 0.3704(8) 0.6498(2) 0.3339(6) 0.0133(14) Uani 1 1 d . U . . .
H33 H 0.292422 0.648567 0.351524 0.016 Uiso 1 1 calc R U . . .
C34 C 0.4633(8) 0.6220(2) 0.3554(6) 0.0123(14) Uani 1 1 d . U . . .
H34 H 0.441269 0.600927 0.379419 0.015 Uiso 1 1 calc R U . . .
C35 C 0.5896(8) 0.6262(2) 0.3401(6) 0.0120(13) Uani 1 1 d . U . . .
H35 H 0.646785 0.607293 0.348660 0.014 Uiso 1 1 calc R U . . .
C30 C 0.6289(9) 0.6595(2) 0.3116(6) 0.0142(14) Uani 1 1 d . U . . .
H30 H 0.715833 0.664022 0.313873 0.017 Uiso 1 1 calc R U . . .
C31 C 0.5297(9) 0.6857(2) 0.2793(6) 0.0147(14) Uani 1 1 d . U . . .
H31 H 0.550885 0.706750 0.254703 0.018 Uiso 1 1 calc R U . . .
C32 C 0.4004(9) 0.6797(2) 0.2847(6) 0.0161(15) Uani 1 1 d . U . . .
H32 H 0.334548 0.695325 0.256171 0.019 Uiso 1 1 calc R U . . .
C36 C 0.5103(9) 0.7434(2) 0.4235(7) 0.0170(15) Uani 1 1 d . U . . .
H36 H 0.490228 0.751860 0.362115 0.020 Uiso 1 1 calc R U . . .
C40 C 0.6677(8) 0.7289(2) 0.5644(6) 0.0148(14) Uani 1 1 d . U . . .
C55 C 0.5385(8) 0.5906(2) 0.5904(6) 0.0147(14) Uani 1 1 d . U . . .
C64 C 0.7207(9) 0.6132(3) 0.7915(7) 0.0216(19) Uani 1 1 d . U . . .
H64A H 0.649929 0.598589 0.758377 0.032 Uiso 1 1 calc R U . . .
H64B H 0.746643 0.606387 0.856607 0.032 Uiso 1 1 calc R U . . .
H64C H 0.793116 0.610540 0.764313 0.032 Uiso 1 1 calc R U . . .
C9 C 0.1944(8) 0.5861(2) 0.1808(6) 0.0136(13) Uani 1 1 d . U . . .
C23 C 0.5941(9) 0.6622(3) 0.0887(7) 0.0182(15) Uani 1 1 d . U . . .
H23 H 0.658378 0.678287 0.117044 0.022 Uiso 1 1 calc R U . . .
C57 C 0.4198(8) 0.6012(3) 0.6196(6) 0.0174(16) Uani 1 1 d . U . . .
H57 H 0.435624 0.624497 0.648167 0.021 Uiso 1 1 calc R U . . .
C37 C 0.4126(9) 0.7312(2) 0.4611(6) 0.0160(14) Uani 1 1 d . U . . .
H37 H 0.326308 0.732526 0.425529 0.019 Uiso 1 1 calc R U . . .
C14 C 0.1261(8) 0.5589(2) -0.0240(6) 0.0142(15) Uani 1 1 d . U . . .
C51 C 0.7466(8) 0.6027(2) 0.5622(6) 0.0165(14) Uani 1 1 d . U . . .
C8 C 0.1088(8) 0.6099(2) 0.2038(6) 0.0159(14) Uani 1 1 d . U . . .
C15 C 0.0575(9) 0.5760(2) -0.1165(6) 0.0167(18) Uani 1 1 d . U . . .
H15A H 0.022099 0.598152 -0.104392 0.025 Uiso 1 1 calc R U . . .
H15B H -0.011758 0.561080 -0.150232 0.025 Uiso 1 1 calc R U . . .
H15C H 0.118710 0.579646 -0.153531 0.025 Uiso 1 1 calc R U . . .
C2 C 0.3177(9) 0.5291(2) 0.2102(7) 0.0174(16) Uani 1 1 d . U . . .
H2 H 0.330724 0.534564 0.148149 0.021 Uiso 1 1 calc R U . . .
C54 C 0.5510(9) 0.5568(3) 0.5649(7) 0.0193(16) Uani 1 1 d . U . . .
H54 H 0.484523 0.540951 0.565047 0.023 Uiso 1 1 calc R U . . .
C10 C 0.0837(8) 0.6447(2) 0.1563(7) 0.0165(15) Uani 1 1 d . U . . .
H10 H 0.164764 0.652123 0.141933 0.020 Uiso 1 1 calc R U . . .
C46 C 0.8224(10) 0.7545(3) 0.7030(8) 0.027(2) Uani 1 1 d . U . . .
H46A H 0.816903 0.777756 0.677421 0.041 Uiso 1 1 calc R U . . .
H46B H 0.905975 0.751261 0.746915 0.041 Uiso 1 1 calc R U . . .
H46C H 0.754829 0.751208 0.734700 0.041 Uiso 1 1 calc R U . . .
C4 C 0.2233(9) 0.5552(2) 0.2306(7) 0.0166(14) Uani 1 1 d . U . . .
C11 C 0.0477(10) 0.6727(3) 0.2176(7) 0.025(2) Uani 1 1 d . U . . .
H11A H -0.036977 0.667781 0.226518 0.038 Uiso 1 1 calc R U . . .
H11B H 0.046113 0.695153 0.187630 0.038 Uiso 1 1 calc R U . . .
H11C H 0.110908 0.673103 0.277606 0.038 Uiso 1 1 calc R U . . .
C7 C 0.0505(9) 0.6012(3) 0.2725(7) 0.0207(16) Uani 1 1 d . U . . .
H7 H -0.008600 0.616776 0.287545 0.025 Uiso 1 1 calc R U . . .
C3 C 0.2696(11) 0.4922(3) 0.2076(7) 0.026(2) Uani 1 1 d . U . . .
H3A H 0.262703 0.485584 0.269067 0.039 Uiso 1 1 calc R U . . .
H3B H 0.329763 0.476855 0.188536 0.039 Uiso 1 1 calc R U . . .
H3C H 0.185542 0.490490 0.163408 0.039 Uiso 1 1 calc R U . . .
C27 C 0.2435(9) 0.6617(2) -0.0528(7) 0.0186(16) Uani 1 1 d . U . . .
H27 H 0.182098 0.644116 -0.041209 0.022 Uiso 1 1 calc R U . . .
C5 C 0.1644(9) 0.5479(3) 0.3005(7) 0.0211(16) Uani 1 1 d . U . . .
H5 H 0.184871 0.527305 0.335214 0.025 Uiso 1 1 calc R U . . .
C12 C -0.0192(9) 0.6432(3) 0.0654(7) 0.0235(19) Uani 1 1 d . U . . .
H12A H 0.005534 0.626567 0.024212 0.035 Uiso 1 1 calc R U . . .
H12B H -0.028937 0.665957 0.036317 0.035 Uiso 1 1 calc R U . . .
H12C H -0.100435 0.636214 0.077008 0.035 Uiso 1 1 calc R U . . .
C43 C 0.3197(9) 0.7303(3) 0.6661(7) 0.0208(19) Uani 1 1 d . U . . .
H43A H 0.400612 0.733229 0.713302 0.031 Uiso 1 1 calc R U . . .
H43B H 0.254269 0.721864 0.695108 0.031 Uiso 1 1 calc R U . . .
H43C H 0.292706 0.752397 0.636180 0.031 Uiso 1 1 calc R U . . .
C16 C 0.1858(9) 0.5254(2) -0.0475(7) 0.0190(19) Uani 1 1 d . U . . .
H16A H 0.251306 0.530822 -0.079679 0.028 Uiso 1 1 calc R U . . .
H16B H 0.119297 0.511171 -0.087250 0.028 Uiso 1 1 calc R U . . .
H16C H 0.224873 0.512928 0.009566 0.028 Uiso 1 1 calc R U . . .
C6 C 0.0757(10) 0.5706(3) 0.3196(7) 0.0235(17) Uani 1 1 d . U . . .
H6 H 0.032458 0.565059 0.365244 0.028 Uiso 1 1 calc R U . . .
C61 C 0.6777(9) 0.6505(3) 0.7842(7) 0.0216(17) Uani 1 1 d . U . . .
C20 C 0.5670(10) 0.5516(3) -0.0368(7) 0.023(2) Uani 1 1 d . U . . .
H20A H 0.489204 0.557921 -0.083891 0.035 Uiso 1 1 calc R U . . .
H20B H 0.575792 0.526585 -0.034287 0.035 Uiso 1 1 calc R U . . .
H20C H 0.641377 0.561798 -0.052462 0.035 Uiso 1 1 calc R U . . .
C19 C 0.5586(9) 0.5649(2) 0.0560(6) 0.0181(16) Uani 1 1 d . U . . .
H19 H 0.484241 0.553196 0.070811 0.022 Uiso 1 1 calc R U . . .
C49 C 0.8560(9) 0.6275(3) 0.5603(7) 0.0199(16) Uani 1 1 d . U . . .
H49 H 0.814129 0.650505 0.546562 0.024 Uiso 1 1 calc R U . . .
C42 C 0.3378(9) 0.7044(2) 0.5940(7) 0.0171(16) Uani 1 1 d . U . . .
H42 H 0.367906 0.682240 0.626206 0.020 Uiso 1 1 calc R U . . .
C45 C 0.8059(9) 0.7281(2) 0.6244(7) 0.0196(17) Uani 1 1 d . U . . .
H45 H 0.821651 0.704838 0.653065 0.023 Uiso 1 1 calc R U . . .
C53 C 0.6586(9) 0.5456(3) 0.5390(7) 0.0192(16) Uani 1 1 d . U . . .
H53 H 0.665466 0.522455 0.521194 0.023 Uiso 1 1 calc R U . . .
C17 C 0.0238(9) 0.5497(3) 0.0255(7) 0.0182(17) Uani 1 1 d . U . . .
H17A H 0.062071 0.535762 0.080178 0.027 Uiso 1 1 calc R U . . .
H17B H -0.044500 0.536540 -0.016266 0.027 Uiso 1 1 calc R U . . .
H17C H -0.011840 0.570735 0.044441 0.027 Uiso 1 1 calc R U . . .
C48 C 0.9180(10) 0.6212(3) 0.4829(8) 0.031(2) Uani 1 1 d . U . . .
H48A H 0.974941 0.601342 0.497875 0.047 Uiso 1 1 calc R U . . .
H48B H 0.967489 0.641532 0.474852 0.047 Uiso 1 1 calc R U . . .
H48C H 0.851915 0.616785 0.425751 0.047 Uiso 1 1 calc R U . . .
C29 C 0.2324(10) 0.6615(3) -0.1542(8) 0.030(2) Uani 1 1 d . U . . .
H29A H 0.288276 0.679254 -0.168780 0.045 Uiso 1 1 calc R U . . .
H29B H 0.143725 0.666210 -0.187937 0.045 Uiso 1 1 calc R U . . .
H29C H 0.257945 0.638985 -0.172444 0.045 Uiso 1 1 calc R U . . .
C1 C 0.4499(10) 0.5318(3) 0.2827(7) 0.023(2) Uani 1 1 d . U . . .
H1A H 0.482971 0.555236 0.282646 0.035 Uiso 1 1 calc R U . . .
H1B H 0.509950 0.515599 0.266788 0.035 Uiso 1 1 calc R U . . .
H1C H 0.439668 0.526352 0.344096 0.035 Uiso 1 1 calc R U . . .
C28 C 0.2033(10) 0.6961(3) -0.0221(8) 0.027(2) Uani 1 1 d . U . . .
H28A H 0.214820 0.695920 0.044888 0.041 Uiso 1 1 calc R U . . .
H28B H 0.113150 0.700353 -0.053006 0.041 Uiso 1 1 calc R U . . .
H28C H 0.255842 0.714370 -0.038298 0.041 Uiso 1 1 calc R U . . .
C59 C 0.3858(10) 0.5768(3) 0.6908(8) 0.028(2) Uani 1 1 d . U . . .
H59A H 0.357403 0.554659 0.661420 0.043 Uiso 1 1 calc R U . . .
H59B H 0.317126 0.586925 0.713620 0.043 Uiso 1 1 calc R U . . .
H59C H 0.461320 0.573266 0.742468 0.043 Uiso 1 1 calc R U . . .
C18 C 0.6783(10) 0.5548(3) 0.1318(8) 0.030(2) Uani 1 1 d . U . . .
H18A H 0.754588 0.563455 0.115568 0.044 Uiso 1 1 calc R U . . .
H18B H 0.683086 0.529761 0.137364 0.044 Uiso 1 1 calc R U . . .
H18C H 0.673487 0.564846 0.190675 0.044 Uiso 1 1 calc R U . . .
C44 C 0.2090(9) 0.6977(3) 0.5229(8) 0.029(2) Uani 1 1 d . U . . .
H44A H 0.174785 0.719374 0.493615 0.043 Uiso 1 1 calc R U . . .
H44B H 0.148454 0.687734 0.554192 0.043 Uiso 1 1 calc R U . . .
H44C H 0.221869 0.681653 0.475771 0.043 Uiso 1 1 calc R U . . .
C62 C 0.5689(12) 0.6545(3) 0.8328(9) 0.037(3) Uani 1 1 d . U . . .
H62A H 0.553879 0.678945 0.841513 0.055 Uiso 1 1 calc R U . . .
H62B H 0.593259 0.643057 0.892992 0.055 Uiso 1 1 calc R U . . .
H62C H 0.490666 0.644035 0.794708 0.055 Uiso 1 1 calc R U . . .
C58 C 0.3032(9) 0.6037(3) 0.5358(8) 0.028(2) Uani 1 1 d . U . . .
H58A H 0.319607 0.620825 0.492487 0.042 Uiso 1 1 calc R U . . .
H58B H 0.228017 0.610450 0.556331 0.042 Uiso 1 1 calc R U . . .
H58C H 0.287715 0.581275 0.505035 0.042 Uiso 1 1 calc R U . . .
C47 C 0.9040(10) 0.7340(3) 0.5711(9) 0.033(2) Uani 1 1 d . U . . .
H47A H 0.888642 0.718069 0.518797 0.049 Uiso 1 1 calc R U . . .
H47B H 0.989609 0.730109 0.611482 0.049 Uiso 1 1 calc R U . . .
H47C H 0.897451 0.757683 0.548133 0.049 Uiso 1 1 calc R U . . .
C63 C 0.7896(13) 0.6727(3) 0.8364(9) 0.043(3) Uani 1 1 d . U . . .
H63A H 0.861617 0.669856 0.808767 0.064 Uiso 1 1 calc R U . . .
H63B H 0.815582 0.665522 0.901190 0.064 Uiso 1 1 calc R U . . .
H63C H 0.763504 0.696830 0.832666 0.064 Uiso 1 1 calc R U . . .
C50 C 0.9489(13) 0.6317(4) 0.6498(9) 0.045(3) Uani 1 1 d . U . . .
H50A H 0.904010 0.637731 0.696608 0.067 Uiso 1 1 calc R U . . .
H50B H 1.008942 0.650105 0.645697 0.067 Uiso 1 1 calc R U . . .
H50C H 0.995783 0.610218 0.667166 0.067 Uiso 1 1 calc R U . . .
C66 C -0.1378(16) 0.5021(4) 0.3900(13) 0.059(4) Uani 1 1 d D . . . .
H66A H -0.229508 0.498654 0.386320 0.071 Uiso 1 1 calc R U . . .
H66B H -0.124263 0.526836 0.380292 0.071 Uiso 1 1 calc R U . . .
C67 C -0.0601(16) 0.4917(4) 0.4824(14) 0.061(4) Uani 1 1 d . . . . .
H67A H -0.112037 0.495588 0.526893 0.074 Uiso 1 1 calc R U . . .
H67B H -0.044486 0.466733 0.480869 0.074 Uiso 1 1 calc R U . . .
C65 C -0.103(3) 0.4819(9) 0.3170(19) 0.146(13) Uani 1 1 d D . . . .
H65A H -0.159864 0.487958 0.256871 0.219 Uiso 1 1 calc R U . . .
H65B H -0.111411 0.457370 0.328646 0.219 Uiso 1 1 calc R U . . .
H65C H -0.014385 0.486961 0.316912 0.219 Uiso 1 1 calc R U . . .

loop_
_atom_site_aniso_label
_atom_site_aniso_U_11
_atom_site_aniso_U_22
_atom_site_aniso_U_33
_atom_site_aniso_U_23
_atom_site_aniso_U_13
_atom_site_aniso_U_12
Dy2 0.0057(3) 0.0181(3) 0.0071(3) -0.00127(18) -0.00110(19) 0.00024(17)
Dy1 0.0040(3) 0.0195(3) 0.0066(3) -0.00119(18) 0.00001(18) -0.00226(17)
N4 0.0120(17) 0.0131(17) 0.0124(17) -0.0003(10) 0.0032(10) -0.0001(10)
N3 0.0108(16) 0.0119(16) 0.0115(16) 0.0000(10) 0.0027(10) -0.0003(10)
N2 0.0093(16) 0.0104(16) 0.0104(16) -0.0004(10) 0.0023(10) -0.0003(10)
N1 0.0146(17) 0.0148(17) 0.0153(17) -0.0002(10) 0.0032(10) -0.0003(10)
C60 0.007(2) 0.024(3) 0.013(3) 0.000(2) -0.001(2) -0.001(2)
C26 0.007(3) 0.022(3) 0.010(3) 0.001(2) 0.004(2) -0.003(2)
C56 0.007(2) 0.025(3) 0.011(3) 0.000(2) 0.003(2) -0.001(2)
C25 0.010(3) 0.022(3) 0.012(3) 0.000(3) 0.005(3) -0.004(3)
C22 0.0158(16) 0.0180(16) 0.0166(17) -0.0001(10) 0.0049(10) -0.0006(10)
C39 0.008(3) 0.019(3) 0.014(3) -0.005(2) 0.001(2) -0.001(2)
C24 0.012(3) 0.023(3) 0.016(3) 0.001(3) 0.001(3) -0.005(3)
C21 0.010(3) 0.026(3) 0.013(3) 0.000(3) 0.002(3) -0.001(3)
C38 0.005(3) 0.019(3) 0.012(3) -0.003(3) 0.001(2) 0.001(2)
C41 0.015(3) 0.021(3) 0.018(3) -0.002(3) 0.007(3) -0.002(3)
C13 0.007(2) 0.019(3) 0.013(3) 0.000(2) 0.003(2) -0.001(2)
C52 0.009(3) 0.028(3) 0.014(3) 0.000(3) 0.003(3) 0.001(3)
C33 0.007(3) 0.020(3) 0.011(3) -0.004(2) -0.001(2) 0.000(2)
C34 0.007(3) 0.019(3) 0.009(3) 0.000(2) -0.001(2) -0.001(2)
C35 0.006(3) 0.021(3) 0.007(3) 0.000(2) -0.001(2) 0.000(2)
C30 0.0133(16) 0.0151(16) 0.0143(16) -0.0002(10) 0.0034(10) -0.0002(10)
C31 0.012(3) 0.019(3) 0.012(3) 0.001(2) 0.003(2) -0.002(2)
C32 0.011(3) 0.020(3) 0.014(3) -0.001(3) -0.004(3) 0.000(2)
C36 0.015(3) 0.020(3) 0.015(3) -0.002(3) 0.002(3) 0.002(3)
C40 0.010(3) 0.019(3) 0.016(3) -0.004(3) 0.004(3) -0.001(3)
C55 0.006(3) 0.025(3) 0.012(3) 0.002(2) 0.001(2) -0.001(2)
C64 0.013(4) 0.031(4) 0.015(4) 0.005(3) -0.006(3) 0.001(3)
C9 0.006(2) 0.021(3) 0.014(3) -0.003(2) 0.002(2) -0.005(2)
C23 0.013(3) 0.027(3) 0.015(3) 0.000(3) 0.004(3) -0.008(3)
C57 0.009(3) 0.026(3) 0.015(3) 0.001(3) -0.001(3) -0.001(3)
C37 0.011(3) 0.018(3) 0.015(3) -0.004(2) -0.003(2) 0.002(2)
C14 0.009(3) 0.020(3) 0.012(3) -0.001(3) 0.000(3) -0.003(3)
C51 0.009(3) 0.026(3) 0.013(3) 0.000(3) 0.001(2) -0.002(3)
C8 0.008(3) 0.023(3) 0.015(3) -0.004(3) 0.002(2) -0.002(2)
C15 0.011(4) 0.028(5) 0.007(4) 0.000(3) -0.005(3) -0.004(3)
C2 0.016(3) 0.019(3) 0.015(3) -0.001(3) 0.002(3) -0.002(3)
C54 0.013(3) 0.024(3) 0.018(3) 0.003(3) 0.000(3) -0.003(3)
C10 0.006(3) 0.026(3) 0.017(3) -0.003(3) 0.002(3) 0.000(3)
C46 0.013(4) 0.027(5) 0.035(5) -0.005(4) -0.006(4) -0.005(4)
C4 0.012(3) 0.022(3) 0.016(3) -0.002(3) 0.003(2) -0.004(2)
C11 0.016(4) 0.035(5) 0.022(5) -0.004(4) 0.001(4) 0.011(4)
C7 0.012(3) 0.029(3) 0.022(3) -0.005(3) 0.006(3) -0.002(3)
C3 0.029(5) 0.026(5) 0.022(5) -0.001(4) 0.005(4) -0.004(4)
C27 0.012(3) 0.022(3) 0.018(3) 0.002(3) -0.002(3) -0.003(3)
C5 0.018(3) 0.026(3) 0.018(3) -0.001(3) 0.003(3) -0.005(3)
C12 0.012(4) 0.032(4) 0.022(4) -0.001(4) -0.002(3) 0.002(3)
C43 0.015(4) 0.029(5) 0.020(4) 0.000(4) 0.007(4) 0.002(3)
C16 0.016(4) 0.021(4) 0.018(4) -0.005(3) 0.002(3) -0.006(3)
C6 0.0231(19) 0.0244(19) 0.0233(19) 0.0000(10) 0.0065(10) -0.0006(10)
C61 0.018(3) 0.026(3) 0.016(3) 0.000(3) -0.003(3) 0.000(3)
C20 0.019(4) 0.034(5) 0.017(4) -0.004(4) 0.006(4) 0.006(4)
C19 0.014(3) 0.025(4) 0.014(3) 0.001(3) 0.002(3) 0.003(3)
C49 0.011(3) 0.031(3) 0.019(3) -0.003(3) 0.007(3) -0.005(3)
C42 0.010(3) 0.021(3) 0.018(3) -0.004(3) 0.001(3) 0.000(3)
C45 0.007(3) 0.022(3) 0.025(4) -0.003(3) -0.002(3) -0.002(3)
C53 0.013(3) 0.024(3) 0.019(3) -0.001(3) 0.002(3) 0.001(3)
C17 0.010(4) 0.026(4) 0.017(4) -0.001(3) 0.001(3) -0.008(3)
C48 0.012(4) 0.057(6) 0.025(5) -0.002(4) 0.007(4) -0.010(4)
C29 0.023(5) 0.040(5) 0.023(5) 0.011(4) 0.000(4) 0.002(4)
C1 0.020(4) 0.026(4) 0.021(4) -0.002(4) 0.000(4) 0.002(4)
C28 0.019(4) 0.023(5) 0.035(5) 0.002(4) -0.002(4) 0.001(4)
C59 0.015(4) 0.040(5) 0.035(5) 0.007(4) 0.015(4) -0.006(4)
C18 0.015(4) 0.043(6) 0.029(5) 0.001(4) 0.003(4) 0.012(4)
C44 0.009(4) 0.036(5) 0.037(5) -0.014(4) 0.000(4) -0.004(4)
C62 0.038(6) 0.043(6) 0.030(5) 0.006(5) 0.009(5) 0.013(5)
C58 0.005(4) 0.049(5) 0.030(4) 0.004(4) 0.005(3) 0.004(3)
C47 0.012(4) 0.043(6) 0.045(6) -0.004(5) 0.011(4) -0.003(4)
C63 0.040(6) 0.041(6) 0.034(6) 0.003(5) -0.012(5) -0.009(5)
C50 0.032(5) 0.067(6) 0.031(5) -0.002(5) 0.002(4) -0.017(5)
C66 0.053(9) 0.046(8) 0.086(13) 0.002(8) 0.030(9) -0.005(7)
C67 0.055(9) 0.037(8) 0.085(12) 0.013(8) 0.006(9) 0.010(7)
C65 0.11(2) 0.24(4) 0.09(2) -0.02(2) 0.032(18) -0.04(2)

loop_
_atom_type_symbol
_atom_type_description
_atom_type_scat_dispersion_real
_atom_type_scat_dispersion_imag
_atom_type_scat_source
C C 0.0181 0.0091 'International Tables Vol C Tables 4.2.6.8 and 6.1.1.4'
H H 0.0000 0.0000 'International Tables Vol C Tables 4.2.6.8 and 6.1.1.4'
Dy Dy -9.8046 9.8477 'International Tables Vol C Tables 4.2.6.8 and 6.1.1.4'
N N 0.0311 0.0180 'International Tables Vol C Tables 4.2.6.8 and 6.1.1.4'

loop_
_geom_angle_atom_site_label_1
_geom_angle_atom_site_label_2
_geom_angle_atom_site_label_3
_geom_angle
_geom_angle_site_symmetry_1
_geom_angle_site_symmetry_3
_geom_angle_publ_flag
N3 Dy2 C39 59.8(3) . . ?
N3 Dy2 C38 77.3(2) . . ?
N3 Dy2 C41 102.6(3) . . ?
N3 Dy2 C34 101.4(3) . . ?
N3 Dy2 C35 105.1(3) . . ?
N3 Dy2 C30 127.7(3) . . ?
N3 Dy2 C31 162.0(3) . . ?
N3 Dy2 C32 154.8(3) . . ?
N3 Dy2 C36 120.3(3) . . ?
N3 Dy2 C37 106.8(3) . . ?
C39 Dy2 C41 51.1(3) . . ?
C38 Dy2 C39 30.0(3) . . ?
C38 Dy2 C41 60.3(3) . . ?
C33 Dy2 N3 121.2(3) . . ?
C33 Dy2 C39 133.3(3) . . ?
C33 Dy2 C38 104.0(3) . . ?
C33 Dy2 C41 129.6(3) . . ?
C33 Dy2 C34 34.5(3) . . ?
C33 Dy2 C35 60.8(3) . . ?
C33 Dy2 C30 73.6(3) . . ?
C33 Dy2 C31 61.2(3) . . ?
C33 Dy2 C32 33.8(3) . . ?
C33 Dy2 C36 102.4(3) . . ?
C33 Dy2 C37 90.6(3) . . ?
C34 Dy2 C39 150.5(3) . . ?
C34 Dy2 C38 130.5(3) . . ?
C34 Dy2 C41 155.6(3) . . ?
C34 Dy2 C35 33.4(3) . . ?
C34 Dy2 C31 70.7(3) . . ?
C34 Dy2 C32 59.3(3) . . ?
C34 Dy2 C36 134.4(3) . . ?
C34 Dy2 C37 124.7(3) . . ?
C35 Dy2 C39 162.4(3) . . ?
C35 Dy2 C38 163.8(3) . . ?
C35 Dy2 C41 132.7(3) . . ?
C35 Dy2 C32 68.5(3) . . ?
C35 Dy2 C36 132.4(3) . . ?
C35 Dy2 C37 145.3(3) . . ?
C30 Dy2 C39 147.8(3) . . ?
C30 Dy2 C38 152.9(3) . . ?
C30 Dy2 C41 99.7(3) . . ?
C30 Dy2 C34 61.3(3) . . ?
C30 Dy2 C35 33.7(3) . . ?
C30 Dy2 C31 34.2(3) . . ?
C30 Dy2 C32 60.2(3) . . ?
C30 Dy2 C36 100.9(3) . . ?
C30 Dy2 C37 123.9(3) . . ?
C31 Dy2 C39 133.7(3) . . ?
C31 Dy2 C38 120.3(3) . . ?
C31 Dy2 C41 85.0(3) . . ?
C31 Dy2 C35 59.2(3) . . ?
C31 Dy2 C32 32.9(3) . . ?
C31 Dy2 C36 73.5(3) . . ?
C31 Dy2 C37 90.8(3) . . ?
C32 Dy2 C39 129.1(3) . . ?
C32 Dy2 C38 102.4(3) . . ?
C32 Dy2 C41 98.8(3) . . ?
C32 Dy2 C36 75.3(3) . . ?
C32 Dy2 C37 76.8(3) . . ?
C36 Dy2 C39 60.8(3) . . ?
C36 Dy2 C38 52.6(3) . . ?
C36 Dy2 C41 28.3(3) . . ?
C37 Dy2 C39 52.3(3) . . ?
C37 Dy2 C38 29.5(3) . . ?
C37 Dy2 C41 51.1(3) . . ?
C37 Dy2 C36 29.7(3) . . ?
N2 Dy1 C26 60.2(2) . . ?
N2 Dy1 C22 107.8(3) . . ?
N2 Dy1 C24 102.9(3) . . ?
N2 Dy1 C21 78.5(2) . . ?
N2 Dy1 C33 99.9(3) . . ?
N2 Dy1 C34 102.8(3) . . ?
N2 Dy1 C30 161.6(3) . . ?
N2 Dy1 C31 152.3(3) . . ?
N2 Dy1 C23 120.8(3) . . ?
C26 Dy1 C24 52.1(3) . . ?
C26 Dy1 C21 30.1(3) . . ?
C26 Dy1 C23 60.8(3) . . ?
C22 Dy1 C26 52.4(3) . . ?
C22 Dy1 C24 51.9(3) . . ?
C22 Dy1 C21 29.4(3) . . ?
C22 Dy1 C23 29.0(3) . . ?
C21 Dy1 C24 61.3(3) . . ?
C21 Dy1 C23 52.0(3) . . ?
C33 Dy1 C26 156.3(3) . . ?
C33 Dy1 C22 150.9(3) . . ?
C33 Dy1 C24 130.0(3) . . ?
C33 Dy1 C21 168.3(3) . . ?
C33 Dy1 C30 69.4(3) . . ?
C33 Dy1 C23 135.1(3) . . ?
C34 Dy1 C26 154.7(3) . . ?
C34 Dy1 C22 127.6(3) . . ?
C34 Dy1 C24 152.2(3) . . ?
C34 Dy1 C21 135.1(3) . . ?
C34 Dy1 C33 33.6(3) . . ?
C34 Dy1 C30 59.8(3) . . ?
C34 Dy1 C31 71.0(3) . . ?
C34 Dy1 C23 134.2(3) . . ?
C35 Dy1 N2 128.2(3) . . ?
C35 Dy1 C26 141.1(3) . . ?
C35 Dy1 C22 94.4(3) . . ?
C35 Dy1 C24 126.9(3) . . ?
C35 Dy1 C21 111.1(3) . . ?
C35 Dy1 C33 60.6(3) . . ?
C35 Dy1 C34 34.3(3) . . ?
C35 Dy1 C30 33.6(3) . . ?
C35 Dy1 C31 61.0(3) . . ?
C35 Dy1 C23 101.4(3) . . ?
C30 Dy1 C26 133.2(3) . . ?
C30 Dy1 C22 81.6(3) . . ?
C30 Dy1 C24 95.4(3) . . ?
C30 Dy1 C21 108.8(3) . . ?
C30 Dy1 C23 75.1(3) . . ?
C31 Dy1 C26 132.9(3) . . ?
C31 Dy1 C22 96.4(3) . . ?
C31 Dy1 C24 81.3(3) . . ?
C31 Dy1 C21 125.5(3) . . ?
C31 Dy1 C33 59.5(3) . . ?
C31 Dy1 C30 33.5(3) . . ?
C31 Dy1 C23 75.7(3) . . ?
C32 Dy1 N2 118.8(3) . . ?
C32 Dy1 C26 141.8(3) . . ?
C32 Dy1 C22 129.1(3) . . ?
C32 Dy1 C24 96.6(3) . . ?
C32 Dy1 C21 155.7(3) . . ?
C32 Dy1 C33 33.9(3) . . ?
C32 Dy1 C34 61.5(3) . . ?
C32 Dy1 C35 73.0(3) . . ?
C32 Dy1 C30 60.5(3) . . ?
C32 Dy1 C31 34.0(3) . . ?
C32 Dy1 C23 103.9(3) . . ?
C23 Dy1 C24 29.3(3) . . ?
C60 N4 C39 115.2(8) . . ?
C60 N3 Dy2 127.7(6) . . ?
C60 N3 C56 126.1(7) . . ?
C56 N3 Dy2 106.0(5) . . ?
C13 N2 Dy1 126.0(6) . . ?
C13 N2 C9 125.3(7) . . ?
C9 N2 Dy1 108.4(5) . . ?
C13 N1 C26 115.4(8) . . ?
N4 C60 N3 120.8(8) . . ?
N4 C60 C61 111.6(8) . . ?
N3 C60 C61 127.6(8) . . ?
N1 C26 Dy1 116.4(6) . . ?
N1 C26 C25 119.3(8) . . ?
N1 C26 C21 119.8(8) . . ?
C25 C26 Dy1 77.9(5) . . ?
C25 C26 C21 120.8(8) . . ?
C21 C26 Dy1 75.6(5) . . ?
N3 C56 C55 120.3(8) . . ?
N3 C56 C51 119.7(8) . . ?
C51 C56 C55 119.2(8) . . ?
C26 C25 Dy1 72.6(5) . . ?
C26 C25 C27 119.0(8) . . ?
C24 C25 Dy1 75.3(5) . . ?
C24 C25 C26 119.3(8) . . ?
C24 C25 C27 121.7(8) . . ?
C27 C25 Dy1 122.9(6) . . ?
Dy1 C22 H22 118.9 . . ?
C21 C22 Dy1 76.1(5) . . ?
C21 C22 H22 119.3 . . ?
C23 C22 Dy1 76.6(5) . . ?
C23 C22 H22 119.3 . . ?
C23 C22 C21 121.4(9) . . ?
N4 C39 Dy2 116.3(6) . . ?
N4 C39 C38 119.5(8) . . ?
N4 C39 C40 120.1(8) . . ?
C38 C39 Dy2 74.6(5) . . ?
C40 C39 Dy2 78.8(5) . . ?
C40 C39 C38 120.5(8) . . ?
Dy1 C24 H24 121.3 . . ?
C25 C24 Dy1 75.7(5) . . ?
C25 C24 H24 120.4 . . ?
C25 C24 C23 119.2(9) . . ?
C23 C24 Dy1 73.8(5) . . ?
C23 C24 H24 120.4 . . ?
C26 C21 Dy1 74.3(5) . . ?
C26 C21 C19 119.1(8) . . ?
C22 C21 Dy1 74.4(5) . . ?
C22 C21 C26 118.0(9) . . ?
C22 C21 C19 122.9(8) . . ?
C19 C21 Dy1 119.5(6) . . ?
C39 C38 Dy2 75.5(5) . . ?
C39 C38 C42 119.0(8) . . ?
C37 C38 Dy2 74.0(5) . . ?
C37 C38 C39 117.9(8) . . ?
C37 C38 C42 123.1(8) . . ?
C42 C38 Dy2 120.8(6) . . ?
Dy2 C41 H41 123.3 . . ?
C36 C41 Dy2 72.4(5) . . ?
C36 C41 H41 119.4 . . ?
C36 C41 C40 121.3(9) . . ?
C40 C41 Dy2 76.3(5) . . ?
C40 C41 H41 119.4 . . ?
N2 C13 C14 127.9(8) . . ?
N1 C13 N2 121.6(8) . . ?
N1 C13 C14 110.5(8) . . ?
C51 C52 H52 119.1 . . ?
C51 C52 C53 121.8(9) . . ?
C53 C52 H52 119.1 . . ?
Dy2 C33 Dy1 109.8(3) . . ?
Dy2 C33 H33 115.9 . . ?
Dy1 C33 H33 134.4 . . ?
C34 C33 Dy2 75.3(5) . . ?
C34 C33 Dy1 70.3(5) . . ?
C34 C33 H33 120.9 . . ?
C34 C33 C32 118.3(8) . . ?
C32 C33 Dy2 78.8(5) . . ?
C32 C33 Dy1 67.7(5) . . ?
C32 C33 H33 120.9 . . ?
Dy2 C34 H34 125.7 . . ?
Dy1 C34 Dy2 110.1(3) . . ?
Dy1 C34 H34 124.2 . . ?
C33 C34 Dy2 70.1(5) . . ?
C33 C34 Dy1 76.2(5) . . ?
C33 C34 H34 119.9 . . ?
C35 C34 Dy2 76.0(5) . . ?
C35 C34 Dy1 71.3(5) . . ?
C35 C34 C33 120.3(8) . . ?
C35 C34 H34 119.9 . . ?
Dy2 C35 H35 133.1 . . ?
Dy1 C35 Dy2 109.0(3) . . ?
Dy1 C35 H35 117.8 . . ?
C34 C35 Dy2 70.5(5) . . ?
C34 C35 Dy1 74.4(5) . . ?
C34 C35 H35 119.8 . . ?
C34 C35 C30 120.3(8) . . ?
C30 C35 Dy2 69.7(5) . . ?
C30 C35 Dy1 78.8(5) . . ?
C30 C35 H35 119.8 . . ?
Dy2 C30 Dy1 107.3(3) . . ?
Dy2 C30 H30 118.6 . . ?
Dy1 C30 H30 134.1 . . ?
C35 C30 Dy2 76.6(5) . . ?
C35 C30 Dy1 67.6(5) . . ?
C35 C30 H30 121.0 . . ?
C35 C30 C31 117.9(8) . . ?
C31 C30 Dy2 74.8(5) . . ?
C31 C30 Dy1 70.3(5) . . ?
C31 C30 H30 121.0 . . ?
Dy2 C31 H31 125.5 . . ?
Dy1 C31 Dy2 108.2(3) . . ?
Dy1 C31 H31 126.3 . . ?
C30 C31 Dy2 71.0(5) . . ?
C30 C31 Dy1 76.2(5) . . ?
C30 C31 H31 119.8 . . ?
C32 C31 Dy2 75.5(5) . . ?
C32 C31 Dy1 69.5(5) . . ?
C32 C31 C30 120.4(8) . . ?
C32 C31 H31 119.8 . . ?
Dy2 C32 H32 134.6 . . ?
Dy1 C32 Dy2 109.5(3) . . ?
Dy1 C32 H32 115.9 . . ?
C33 C32 Dy2 67.4(5) . . ?
C33 C32 Dy1 78.4(5) . . ?
C33 C32 H32 119.9 . . ?
C31 C32 Dy2 71.6(5) . . ?
C31 C32 Dy1 76.5(5) . . ?
C31 C32 C33 120.3(8) . . ?
C31 C32 H32 119.9 . . ?
Dy2 C36 H36 117.3 . . ?
C41 C36 Dy2 79.3(6) . . ?
C41 C36 H36 120.0 . . ?
C41 C36 C37 120.0(9) . . ?
C37 C36 Dy2 74.1(5) . . ?
C37 C36 H36 120.0 . . ?
C39 C40 Dy2 72.2(5) . . ?
C39 C40 C45 118.5(8) . . ?
C41 C40 Dy2 75.2(5) . . ?
C41 C40 C39 119.0(8) . . ?
C41 C40 C45 122.5(8) . . ?
C45 C40 Dy2 123.7(6) . . ?
C56 C55 C57 121.8(8) . . ?
C54 C55 C56 118.9(8) . . ?
C54 C55 C57 119.3(8) . . ?
H64A C64 H64B 109.5 . . ?
H64A C64 H64C 109.5 . . ?
H64B C64 H64C 109.5 . . ?
C61 C64 H64A 109.5 . . ?
C61 C64 H64B 109.5 . . ?
C61 C64 H64C 109.5 . . ?
C8 C9 N2 118.7(8) . . ?
C4 C9 N2 120.9(8) . . ?
C4 C9 C8 120.0(8) . . ?
Dy1 C23 H23 120.2 . . ?
C22 C23 Dy1 74.4(5) . . ?
C22 C23 C24 121.2(9) . . ?
C22 C23 H23 119.4 . . ?
C24 C23 Dy1 76.9(5) . . ?
C24 C23 H23 119.4 . . ?
C55 C57 H57 107.9 . . ?
C55 C57 C59 113.8(8) . . ?
C55 C57 C58 111.0(8) . . ?
C59 C57 H57 107.9 . . ?
C58 C57 H57 107.9 . . ?
C58 C57 C59 108.2(8) . . ?
Dy2 C37 H37 118.8 . . ?
C38 C37 Dy2 76.4(5) . . ?
C38 C37 C36 121.2(8) . . ?
C38 C37 H37 119.4 . . ?
C36 C37 Dy2 76.2(5) . . ?
C36 C37 H37 119.4 . . ?
C15 C14 C13 107.7(7) . . ?
C16 C14 C13 107.8(7) . . ?
C16 C14 C15 107.0(8) . . ?
C17 C14 C13 118.2(7) . . ?
C17 C14 C15 107.3(7) . . ?
C17 C14 C16 108.3(8) . . ?
C56 C51 C49 120.7(8) . . ?
C52 C51 C56 119.5(8) . . ?
C52 C51 C49 119.7(8) . . ?
C9 C8 C10 121.2(8) . . ?
C7 C8 C9 118.4(9) . . ?
C7 C8 C10 120.5(8) . . ?
C14 C15 H15A 109.5 . . ?
C14 C15 H15B 109.5 . . ?
C14 C15 H15C 109.5 . . ?
H15A C15 H15B 109.5 . . ?
H15A C15 H15C 109.5 . . ?
H15B C15 H15C 109.5 . . ?
C4 C2 H2 107.9 . . ?
C4 C2 C1 110.8(8) . . ?
C3 C2 H2 107.9 . . ?
C3 C2 C4 112.9(8) . . ?
C3 C2 C1 109.2(8) . . ?
C1 C2 H2 107.9 . . ?
C55 C54 H54 119.2 . . ?
C55 C54 C53 121.6(9) . . ?
C53 C54 H54 119.2 . . ?
C8 C10 H10 107.3 . . ?
C8 C10 C11 113.1(8) . . ?
C8 C10 C12 112.7(8) . . ?
C11 C10 H10 107.3 . . ?
C12 C10 H10 107.3 . . ?
C12 C10 C11 108.8(8) . . ?
H46A C46 H46B 109.5 . . ?
H46A C46 H46C 109.5 . . ?
H46B C46 H46C 109.5 . . ?
C45 C46 H46A 109.5 . . ?
C45 C46 H46B 109.5 . . ?
C45 C46 H46C 109.5 . . ?
C9 C4 C2 122.0(8) . . ?
C5 C4 C9 119.5(9) . . ?
C5 C4 C2 118.5(9) . . ?
C10 C11 H11A 109.5 . . ?
C10 C11 H11B 109.5 . . ?
C10 C11 H11C 109.5 . . ?
H11A C11 H11B 109.5 . . ?
H11A C11 H11C 109.5 . . ?
H11B C11 H11C 109.5 . . ?
C8 C7 H7 119.1 . . ?
C6 C7 C8 121.8(9) . . ?
C6 C7 H7 119.1 . . ?
C2 C3 H3A 109.5 . . ?
C2 C3 H3B 109.5 . . ?
C2 C3 H3C 109.5 . . ?
H3A C3 H3B 109.5 . . ?
H3A C3 H3C 109.5 . . ?
H3B C3 H3C 109.5 . . ?
C25 C27 H27 107.1 . . ?
C25 C27 C28 113.9(8) . . ?
C29 C27 C25 110.3(8) . . ?
C29 C27 H27 107.1 . . ?
C29 C27 C28 111.0(9) . . ?
C28 C27 H27 107.1 . . ?
C4 C5 H5 119.9 . . ?
C4 C5 C6 120.1(10) . . ?
C6 C5 H5 119.9 . . ?
C10 C12 H12A 109.5 . . ?
C10 C12 H12B 109.5 . . ?
C10 C12 H12C 109.5 . . ?
H12A C12 H12B 109.5 . . ?
H12A C12 H12C 109.5 . . ?
H12B C12 H12C 109.5 . . ?
H43A C43 H43B 109.5 . . ?
H43A C43 H43C 109.5 . . ?
H43B C43 H43C 109.5 . . ?
C42 C43 H43A 109.5 . . ?
C42 C43 H43B 109.5 . . ?
C42 C43 H43C 109.5 . . ?
C14 C16 H16A 109.5 . . ?
C14 C16 H16B 109.5 . . ?
C14 C16 H16C 109.5 . . ?
H16A C16 H16B 109.5 . . ?
H16A C16 H16C 109.5 . . ?
H16B C16 H16C 109.5 . . ?
C7 C6 C5 120.1(10) . . ?
C7 C6 H6 120.0 . . ?
C5 C6 H6 120.0 . . ?
C64 C61 C60 117.0(8) . . ?
C64 C61 C62 108.5(9) . . ?
C64 C61 C63 108.4(9) . . ?
C62 C61 C60 108.1(8) . . ?
C63 C61 C60 107.0(9) . . ?
C63 C61 C62 107.6(10) . . ?
H20A C20 H20B 109.5 . . ?
H20A C20 H20C 109.5 . . ?
H20B C20 H20C 109.5 . . ?
C19 C20 H20A 109.5 . . ?
C19 C20 H20B 109.5 . . ?
C19 C20 H20C 109.5 . . ?
C21 C19 H19 107.1 . . ?
C21 C19 C18 113.5(8) . . ?
C20 C19 C21 111.0(8) . . ?
C20 C19 H19 107.1 . . ?
C20 C19 C18 110.7(8) . . ?
C18 C19 H19 107.1 . . ?
C51 C49 H49 104.8 . . ?
C48 C49 C51 114.4(8) . . ?
C48 C49 H49 104.8 . . ?
C50 C49 C51 113.8(9) . . ?
C50 C49 H49 104.8 . . ?
C50 C49 C48 112.8(9) . . ?
C38 C42 C43 109.4(8) . . ?
C38 C42 H42 108.2 . . ?
C38 C42 C44 112.8(8) . . ?
C43 C42 H42 108.2 . . ?
C43 C42 C44 110.0(8) . . ?
C44 C42 H42 108.2 . . ?
C40 C45 C46 109.7(8) . . ?
C40 C45 H45 107.6 . . ?
C46 C45 H45 107.6 . . ?
C47 C45 C40 113.7(9) . . ?
C47 C45 C46 110.5(9) . . ?
C47 C45 H45 107.6 . . ?
C52 C53 C54 118.9(9) . . ?
C52 C53 H53 120.6 . . ?
C54 C53 H53 120.6 . . ?
C14 C17 H17A 109.5 . . ?
C14 C17 H17B 109.5 . . ?
C14 C17 H17C 109.5 . . ?
H17A C17 H17B 109.5 . . ?
H17A C17 H17C 109.5 . . ?
H17B C17 H17C 109.5 . . ?
C49 C48 H48A 109.5 . . ?
C49 C48 H48B 109.5 . . ?
C49 C48 H48C 109.5 . . ?
H48A C48 H48B 109.5 . . ?
H48A C48 H48C 109.5 . . ?
H48B C48 H48C 109.5 . . ?
C27 C29 H29A 109.5 . . ?
C27 C29 H29B 109.5 . . ?
C27 C29 H29C 109.5 . . ?
H29A C29 H29B 109.5 . . ?
H29A C29 H29C 109.5 . . ?
H29B C29 H29C 109.5 . . ?
C2 C1 H1A 109.5 . . ?
C2 C1 H1B 109.5 . . ?
C2 C1 H1C 109.5 . . ?
H1A C1 H1B 109.5 . . ?
H1A C1 H1C 109.5 . . ?
H1B C1 H1C 109.5 . . ?
C27 C28 H28A 109.5 . . ?
C27 C28 H28B 109.5 . . ?
C27 C28 H28C 109.5 . . ?
H28A C28 H28B 109.5 . . ?
H28A C28 H28C 109.5 . . ?
H28B C28 H28C 109.5 . . ?
C57 C59 H59A 109.5 . . ?
C57 C59 H59B 109.5 . . ?
C57 C59 H59C 109.5 . . ?
H59A C59 H59B 109.5 . . ?
H59A C59 H59C 109.5 . . ?
H59B C59 H59C 109.5 . . ?
C19 C18 H18A 109.5 . . ?
C19 C18 H18B 109.5 . . ?
C19 C18 H18C 109.5 . . ?
H18A C18 H18B 109.5 . . ?
H18A C18 H18C 109.5 . . ?
H18B C18 H18C 109.5 . . ?
C42 C44 H44A 109.5 . . ?
C42 C44 H44B 109.5 . . ?
C42 C44 H44C 109.5 . . ?
H44A C44 H44B 109.5 . . ?
H44A C44 H44C 109.5 . . ?
H44B C44 H44C 109.5 . . ?
C61 C62 H62A 109.5 . . ?
C61 C62 H62B 109.5 . . ?
C61 C62 H62C 109.5 . . ?
H62A C62 H62B 109.5 . . ?
H62A C62 H62C 109.5 . . ?
H62B C62 H62C 109.5 . . ?
C57 C58 H58A 109.5 . . ?
C57 C58 H58B 109.5 . . ?
C57 C58 H58C 109.5 . . ?
H58A C58 H58B 109.5 . . ?
H58A C58 H58C 109.5 . . ?
H58B C58 H58C 109.5 . . ?
C45 C47 H47A 109.5 . . ?
C45 C47 H47B 109.5 . . ?
C45 C47 H47C 109.5 . . ?
H47A C47 H47B 109.5 . . ?
H47A C47 H47C 109.5 . . ?
H47B C47 H47C 109.5 . . ?
C61 C63 H63A 109.5 . . ?
C61 C63 H63B 109.5 . . ?
C61 C63 H63C 109.5 . . ?
H63A C63 H63B 109.5 . . ?
H63A C63 H63C 109.5 . . ?
H63B C63 H63C 109.5 . . ?
C49 C50 H50A 109.5 . . ?
C49 C50 H50B 109.5 . . ?
C49 C50 H50C 109.5 . . ?
H50A C50 H50B 109.5 . . ?
H50A C50 H50C 109.5 . . ?
H50B C50 H50C 109.5 . . ?
H66A C66 H66B 108.0 . . ?
C67 C66 H66A 109.5 . . ?
C67 C66 H66B 109.5 . . ?
C65 C66 H66A 109.5 . . ?
C65 C66 H66B 109.5 . . ?
C65 C66 C67 110.9(18) . . ?
C66 C67 H67A 107.8 . . ?
C66 C67 H67B 107.8 . . ?
C67 C67 C66 117.8(19) 3_566 . ?
C67 C67 H67A 107.8 3_566 . ?
C67 C67 H67B 107.8 3_566 . ?
H67A C67 H67B 107.2 . . ?
C66 C65 H65A 109.5 . . ?
C66 C65 H65B 109.5 . . ?
C66 C65 H65C 109.5 . . ?
H65A C65 H65B 109.5 . . ?
H65A C65 H65C 109.5 . . ?
H65B C65 H65C 109.5 . . ?

loop_
_geom_bond_atom_site_label_1
_geom_bond_atom_site_label_2
_geom_bond_distance
_geom_bond_site_symmetry_2
_geom_bond_publ_flag
Dy2 N3 2.424(7) . ?
Dy2 C39 2.769(9) . ?
Dy2 C38 2.758(9) . ?
Dy2 C41 2.840(9) . ?
Dy2 C33 2.422(9) . ?
Dy2 C34 2.491(9) . ?
Dy2 C35 2.564(9) . ?
Dy2 C30 2.471(9) . ?
Dy2 C31 2.523(9) . ?
Dy2 C32 2.573(9) . ?
Dy2 C36 2.754(9) . ?
Dy2 C37 2.727(9) . ?
Dy1 N2 2.446(7) . ?
Dy1 C26 2.748(9) . ?
Dy1 C22 2.744(9) . ?
Dy1 C24 2.811(10) . ?
Dy1 C21 2.765(9) . ?
Dy1 C33 2.562(9) . ?
Dy1 C34 2.483(9) . ?
Dy1 C35 2.442(9) . ?
Dy1 C30 2.590(9) . ?
Dy1 C31 2.512(9) . ?
Dy1 C32 2.419(9) . ?
Dy1 C23 2.771(9) . ?
N4 C60 1.308(12) . ?
N4 C39 1.395(12) . ?
N3 C60 1.370(12) . ?
N3 C56 1.415(12) . ?
N2 C13 1.365(12) . ?
N2 C9 1.431(11) . ?
N1 C26 1.395(11) . ?
N1 C13 1.300(12) . ?
C60 C61 1.578(13) . ?
C26 C25 1.417(13) . ?
C26 C21 1.430(13) . ?
C56 C55 1.421(12) . ?
C56 C51 1.416(13) . ?
C25 C24 1.410(13) . ?
C25 C27 1.518(13) . ?
C22 H22 0.9500 . ?
C22 C21 1.400(13) . ?
C22 C23 1.382(14) . ?
C39 C38 1.429(12) . ?
C39 C40 1.408(13) . ?
C24 H24 0.9500 . ?
C24 C23 1.411(14) . ?
C21 C19 1.514(13) . ?
C38 C37 1.398(13) . ?
C38 C42 1.517(13) . ?
C41 H41 0.9500 . ?
C41 C36 1.369(14) . ?
C41 C40 1.399(14) . ?
C13 C14 1.560(12) . ?
C52 H52 0.9500 . ?
C52 C51 1.371(14) . ?
C52 C53 1.385(14) . ?
C33 H33 0.9500 . ?
C33 C34 1.459(12) . ?
C33 C32 1.460(13) . ?
C34 H34 0.9500 . ?
C34 C35 1.455(12) . ?
C35 H35 0.9500 . ?
C35 C30 1.462(12) . ?
C30 H30 0.9500 . ?
C30 C31 1.471(13) . ?
C31 H31 0.9500 . ?
C31 C32 1.444(13) . ?
C32 H32 0.9500 . ?
C36 H36 0.9500 . ?
C36 C37 1.405(14) . ?
C40 C45 1.534(12) . ?
C55 C57 1.520(13) . ?
C55 C54 1.384(14) . ?
C64 H64A 0.9800 . ?
C64 H64B 0.9800 . ?
C64 H64C 0.9800 . ?
C64 C61 1.522(14) . ?
C9 C8 1.417(13) . ?
C9 C4 1.410(13) . ?
C23 H23 0.9500 . ?
C57 H57 1.0000 . ?
C57 C59 1.544(13) . ?
C57 C58 1.537(13) . ?
C37 H37 0.9500 . ?
C14 C15 1.545(12) . ?
C14 C16 1.536(13) . ?
C14 C17 1.530(12) . ?
C51 C49 1.535(13) . ?
C8 C10 1.522(13) . ?
C8 C7 1.385(14) . ?
C15 H15A 0.9800 . ?
C15 H15B 0.9800 . ?
C15 H15C 0.9800 . ?
C2 H2 1.0000 . ?
C2 C4 1.530(13) . ?
C2 C3 1.524(14) . ?
C2 C1 1.561(13) . ?
C54 H54 0.9500 . ?
C54 C53 1.392(14) . ?
C10 H10 1.0000 . ?
C10 C11 1.542(13) . ?
C10 C12 1.523(13) . ?
C46 H46A 0.9800 . ?
C46 H46B 0.9800 . ?
C46 H46C 0.9800 . ?
C46 C45 1.538(14) . ?
C4 C5 1.391(14) . ?
C11 H11A 0.9800 . ?
C11 H11B 0.9800 . ?
C11 H11C 0.9800 . ?
C7 H7 0.9500 . ?
C7 C6 1.375(15) . ?
C3 H3A 0.9800 . ?
C3 H3B 0.9800 . ?
C3 H3C 0.9800 . ?
C27 H27 1.0000 . ?
C27 C29 1.495(15) . ?
C27 C28 1.520(14) . ?
C5 H5 0.9500 . ?
C5 C6 1.392(15) . ?
C12 H12A 0.9800 . ?
C12 H12B 0.9800 . ?
C12 H12C 0.9800 . ?
C43 H43A 0.9800 . ?
C43 H43B 0.9800 . ?
C43 H43C 0.9800 . ?
C43 C42 1.530(13) . ?
C16 H16A 0.9800 . ?
C16 H16B 0.9800 . ?
C16 H16C 0.9800 . ?
C6 H6 0.9500 . ?
C61 C62 1.547(16) . ?
C61 C63 1.528(15) . ?
C20 H20A 0.9800 . ?
C20 H20B 0.9800 . ?
C20 H20C 0.9800 . ?
C20 C19 1.510(13) . ?
C19 H19 1.0000 . ?
C19 C18 1.536(13) . ?
C49 H49 1.0000 . ?
C49 C48 1.505(14) . ?
C49 C50 1.464(16) . ?
C42 H42 1.0000 . ?
C42 C44 1.543(13) . ?
C45 H45 1.0000 . ?
C45 C47 1.504(15) . ?
C53 H53 0.9500 . ?
C17 H17A 0.9800 . ?
C17 H17B 0.9800 . ?
C17 H17C 0.9800 . ?
C48 H48A 0.9800 . ?
C48 H48B 0.9800 . ?
C48 H48C 0.9800 . ?
C29 H29A 0.9800 . ?
C29 H29B 0.9800 . ?
C29 H29C 0.9800 . ?
C1 H1A 0.9800 . ?
C1 H1B 0.9800 . ?
C1 H1C 0.9800 . ?
C28 H28A 0.9800 . ?
C28 H28B 0.9800 . ?
C28 H28C 0.9800 . ?
C59 H59A 0.9800 . ?
C59 H59B 0.9800 . ?
C59 H59C 0.9800 . ?
C18 H18A 0.9800 . ?
C18 H18B 0.9800 . ?
C18 H18C 0.9800 . ?
C44 H44A 0.9800 . ?
C44 H44B 0.9800 . ?
C44 H44C 0.9800 . ?
C62 H62A 0.9800 . ?
C62 H62B 0.9800 . ?
C62 H62C 0.9800 . ?
C58 H58A 0.9800 . ?
C58 H58B 0.9800 . ?
C58 H58C 0.9800 . ?
C47 H47A 0.9800 . ?
C47 H47B 0.9800 . ?
C47 H47C 0.9800 . ?
C63 H63A 0.9800 . ?
C63 H63B 0.9800 . ?
C63 H63C 0.9800 . ?
C50 H50A 0.9800 . ?
C50 H50B 0.9800 . ?
C50 H50C 0.9800 . ?
C66 H66A 0.9900 . ?
C66 H66B 0.9900 . ?
C66 C67 1.48(2) . ?
C66 C65 1.476(18) . ?
C67 C67 1.43(3) 3_566 ?
C67 H67A 0.9900 . ?
C67 H67B 0.9900 . ?
C65 H65A 0.9800 . ?
C65 H65B 0.9800 . ?
C65 H65C 0.9800 . ?

loop_
_geom_torsion_atom_site_label_1
_geom_torsion_atom_site_label_2
_geom_torsion_atom_site_label_3
_geom_torsion_atom_site_label_4
_geom_torsion
_geom_torsion_site_symmetry_1
_geom_torsion_site_symmetry_2
_geom_torsion_site_symmetry_3
_geom_torsion_site_symmetry_4
_geom_torsion_publ_flag
Dy2 N3 C60 N4 -1.6(12) . . . . ?
Dy2 N3 C60 C61 -178.9(7) . . . . ?
Dy2 N3 C56 C55 -94.8(8) . . . . ?
Dy2 N3 C56 C51 75.1(8) . . . . ?
Dy2 C39 C38 C37 -62.7(7) . . . . ?
Dy2 C39 C38 C42 117.4(8) . . . . ?
Dy2 C39 C40 C41 61.0(8) . . . . ?
Dy2 C39 C40 C45 -119.3(8) . . . . ?
Dy2 C38 C37 C36 -64.4(8) . . . . ?
Dy2 C38 C42 C43 164.9(6) . . . . ?
Dy2 C38 C42 C44 -72.4(9) . . . . ?
Dy2 C41 C36 C37 64.5(8) . . . . ?
Dy2 C41 C40 C39 -59.5(8) . . . . ?
Dy2 C41 C40 C45 120.9(8) . . . . ?
Dy2 C33 C34 Dy1 -117.7(3) . . . . ?
Dy2 C33 C34 C35 -59.5(7) . . . . ?
Dy2 C33 C32 Dy1 117.0(3) . . . . ?
Dy2 C33 C32 C31 50.3(8) . . . . ?
Dy2 C34 C35 Dy1 -117.3(3) . . . . ?
Dy2 C34 C35 C30 -50.7(7) . . . . ?
Dy2 C35 C30 Dy1 -115.4(3) . . . . ?
Dy2 C35 C30 C31 -64.4(7) . . . . ?
Dy2 C30 C31 Dy1 -115.1(3) . . . . ?
Dy2 C30 C31 C32 -59.3(8) . . . . ?
Dy2 C31 C32 Dy1 -116.2(3) . . . . ?
Dy2 C31 C32 C33 -48.5(8) . . . . ?
Dy2 C36 C37 C38 64.5(8) . . . . ?
Dy2 C40 C45 C46 -158.8(7) . . . . ?
Dy2 C40 C45 C47 76.9(10) . . . . ?
Dy1 N2 C13 N1 -2.0(12) . . . . ?
Dy1 N2 C13 C14 179.2(6) . . . . ?
Dy1 N2 C9 C8 78.5(8) . . . . ?
Dy1 N2 C9 C4 -94.5(8) . . . . ?
Dy1 C26 C25 C24 61.2(8) . . . . ?
Dy1 C26 C25 C27 -118.5(8) . . . . ?
Dy1 C26 C21 C22 -62.3(8) . . . . ?
Dy1 C26 C21 C19 115.4(8) . . . . ?
Dy1 C25 C24 C23 61.8(8) . . . . ?
Dy1 C25 C27 C29 -167.6(7) . . . . ?
Dy1 C25 C27 C28 66.8(10) . . . . ?
Dy1 C22 C21 C26 62.2(8) . . . . ?
Dy1 C22 C21 C19 -115.4(8) . . . . ?
Dy1 C22 C23 C24 -63.7(8) . . . . ?
Dy1 C24 C23 C22 62.5(8) . . . . ?
Dy1 C21 C19 C20 162.0(6) . . . . ?
Dy1 C21 C19 C18 -72.5(9) . . . . ?
Dy1 C33 C34 Dy2 117.7(3) . . . . ?
Dy1 C33 C34 C35 58.2(7) . . . . ?
Dy1 C33 C32 Dy2 -117.0(3) . . . . ?
Dy1 C33 C32 C31 -66.7(8) . . . . ?
Dy1 C34 C35 Dy2 117.3(3) . . . . ?
Dy1 C34 C35 C30 66.5(7) . . . . ?
Dy1 C35 C30 Dy2 115.4(3) . . . . ?
Dy1 C35 C30 C31 50.9(7) . . . . ?
Dy1 C30 C31 Dy2 115.1(3) . . . . ?
Dy1 C30 C31 C32 55.8(8) . . . . ?
Dy1 C31 C32 Dy2 116.2(3) . . . . ?
Dy1 C31 C32 C33 67.7(8) . . . . ?
N4 C60 C61 C64 -176.3(8) . . . . ?
N4 C60 C61 C62 60.9(11) . . . . ?
N4 C60 C61 C63 -54.7(11) . . . . ?
N4 C39 C38 Dy2 -111.8(8) . . . . ?
N4 C39 C38 C37 -174.5(8) . . . . ?
N4 C39 C38 C42 5.6(12) . . . . ?
N4 C39 C40 Dy2 114.0(8) . . . . ?
N4 C39 C40 C41 175.0(8) . . . . ?
N4 C39 C40 C45 -5.3(13) . . . . ?
N3 C60 C61 C64 1.2(14) . . . . ?
N3 C60 C61 C62 -121.5(10) . . . . ?
N3 C60 C61 C63 122.9(11) . . . . ?
N3 C56 C55 C57 -10.4(13) . . . . ?
N3 C56 C55 C54 170.5(8) . . . . ?
N3 C56 C51 C52 -172.0(8) . . . . ?
N3 C56 C51 C49 9.9(13) . . . . ?
N2 C13 C14 C15 126.7(9) . . . . ?
N2 C13 C14 C16 -118.1(10) . . . . ?
N2 C13 C14 C17 5.0(13) . . . . ?
N2 C9 C8 C10 2.2(12) . . . . ?
N2 C9 C8 C7 -176.2(8) . . . . ?
N2 C9 C4 C2 -5.5(13) . . . . ?
N2 C9 C4 C5 174.7(8) . . . . ?
N1 C26 C25 Dy1 113.6(8) . . . . ?
N1 C26 C25 C24 174.8(8) . . . . ?
N1 C26 C25 C27 -4.9(12) . . . . ?
N1 C26 C21 Dy1 -112.4(8) . . . . ?
N1 C26 C21 C22 -174.7(8) . . . . ?
N1 C26 C21 C19 3.0(13) . . . . ?
N1 C13 C14 C15 -52.2(10) . . . . ?
N1 C13 C14 C16 63.0(10) . . . . ?
N1 C13 C14 C17 -173.9(8) . . . . ?
C60 N4 C39 Dy2 5.8(9) . . . . ?
C60 N4 C39 C38 92.3(10) . . . . ?
C60 N4 C39 C40 -86.3(10) . . . . ?
C60 N3 C56 C55 79.8(11) . . . . ?
C60 N3 C56 C51 -110.2(10) . . . . ?
C26 N1 C13 N2 -3.8(12) . . . . ?
C26 N1 C13 C14 175.2(7) . . . . ?
C26 C25 C24 Dy1 -59.9(7) . . . . ?
C26 C25 C24 C23 1.9(13) . . . . ?
C26 C25 C27 C29 -80.4(10) . . . . ?
C26 C25 C27 C28 154.0(9) . . . . ?
C26 C21 C19 C20 74.4(11) . . . . ?
C26 C21 C19 C18 -160.2(9) . . . . ?
C56 N3 C60 N4 -175.1(8) . . . . ?
C56 N3 C60 C61 7.6(14) . . . . ?
C56 C55 C57 C59 -131.0(10) . . . . ?
C56 C55 C57 C58 106.7(10) . . . . ?
C56 C55 C54 C53 0.2(14) . . . . ?
C56 C51 C49 C48 -144.3(10) . . . . ?
C56 C51 C49 C50 83.9(13) . . . . ?
C25 C26 C21 Dy1 66.1(7) . . . . ?
C25 C26 C21 C22 3.8(13) . . . . ?
C25 C26 C21 C19 -178.5(8) . . . . ?
C25 C24 C23 Dy1 -62.8(8) . . . . ?
C25 C24 C23 C22 -0.3(14) . . . . ?
C22 C21 C19 C20 -108.0(10) . . . . ?
C22 C21 C19 C18 17.4(13) . . . . ?
C39 N4 C60 N3 -3.3(12) . . . . ?
C39 N4 C60 C61 174.4(7) . . . . ?
C39 C38 C37 Dy2 63.4(7) . . . . ?
C39 C38 C37 C36 -1.0(13) . . . . ?
C39 C38 C42 C43 75.2(10) . . . . ?
C39 C38 C42 C44 -162.1(8) . . . . ?
C39 C40 C45 C46 -72.0(11) . . . . ?
C39 C40 C45 C47 163.7(9) . . . . ?
C24 C25 C27 C29 99.8(11) . . . . ?
C24 C25 C27 C28 -25.8(13) . . . . ?
C21 C26 C25 Dy1 -65.0(7) . . . . ?
C21 C26 C25 C24 -3.7(13) . . . . ?
C21 C26 C25 C27 176.5(8) . . . . ?
C21 C22 C23 Dy1 64.2(8) . . . . ?
C21 C22 C23 C24 0.5(14) . . . . ?
C38 C39 C40 Dy2 -64.5(8) . . . . ?
C38 C39 C40 C41 -3.5(13) . . . . ?
C38 C39 C40 C45 176.2(8) . . . . ?
C41 C36 C37 Dy2 -67.2(8) . . . . ?
C41 C36 C37 C38 -2.7(14) . . . . ?
C41 C40 C45 C46 107.6(10) . . . . ?
C41 C40 C45 C47 -16.6(13) . . . . ?
C13 N2 C9 C8 -108.0(10) . . . . ?
C13 N2 C9 C4 79.0(11) . . . . ?
C13 N1 C26 Dy1 6.9(10) . . . . ?
C13 N1 C26 C25 -83.7(10) . . . . ?
C13 N1 C26 C21 94.9(10) . . . . ?
C52 C51 C49 C48 37.6(13) . . . . ?
C52 C51 C49 C50 -94.2(12) . . . . ?
C33 C34 C35 Dy2 56.6(7) . . . . ?
C33 C34 C35 Dy1 -60.6(7) . . . . ?
C33 C34 C35 C30 5.9(13) . . . . ?
C34 C33 C32 Dy2 -66.4(7) . . . . ?
C34 C33 C32 Dy1 50.6(7) . . . . ?
C34 C33 C32 C31 -16.1(13) . . . . ?
C34 C35 C30 Dy2 51.1(7) . . . . ?
C34 C35 C30 Dy1 -64.3(7) . . . . ?
C34 C35 C30 C31 -13.3(12) . . . . ?
C35 C30 C31 Dy2 65.4(7) . . . . ?
C35 C30 C31 Dy1 -49.7(7) . . . . ?
C35 C30 C31 C32 6.1(13) . . . . ?
C30 C31 C32 Dy2 57.1(8) . . . . ?
C30 C31 C32 Dy1 -59.0(8) . . . . ?
C30 C31 C32 C33 8.6(13) . . . . ?
C32 C33 C34 Dy2 68.3(7) . . . . ?
C32 C33 C34 Dy1 -49.4(7) . . . . ?
C32 C33 C34 C35 8.8(12) . . . . ?
C36 C41 C40 Dy2 59.2(8) . . . . ?
C36 C41 C40 C39 -0.2(14) . . . . ?
C36 C41 C40 C45 -179.9(9) . . . . ?
C40 C39 C38 Dy2 66.7(8) . . . . ?
C40 C39 C38 C37 4.1(13) . . . . ?
C40 C39 C38 C42 -175.9(8) . . . . ?
C40 C41 C36 Dy2 -61.1(8) . . . . ?
C40 C41 C36 C37 3.3(14) . . . . ?
C55 C56 C51 C52 -2.0(13) . . . . ?
C55 C56 C51 C49 179.9(8) . . . . ?
C55 C54 C53 C52 0.5(15) . . . . ?
C9 N2 C13 N1 -174.3(8) . . . . ?
C9 N2 C13 C14 6.9(14) . . . . ?
C9 C8 C10 C11 -151.2(9) . . . . ?
C9 C8 C10 C12 84.9(10) . . . . ?
C9 C8 C7 C6 1.4(14) . . . . ?
C9 C4 C5 C6 1.4(14) . . . . ?
C23 C22 C21 Dy1 -64.4(8) . . . . ?
C23 C22 C21 C26 -2.2(14) . . . . ?
C23 C22 C21 C19 -179.8(9) . . . . ?
C57 C55 C54 C53 -178.9(9) . . . . ?
C37 C38 C42 C43 -104.8(10) . . . . ?
C37 C38 C42 C44 18.0(13) . . . . ?
C51 C56 C55 C57 179.7(8) . . . . ?
C51 C56 C55 C54 0.5(13) . . . . ?
C51 C52 C53 C54 -2.1(15) . . . . ?
C8 C9 C4 C2 -178.4(8) . . . . ?
C8 C9 C4 C5 1.8(13) . . . . ?
C8 C7 C6 C5 1.7(15) . . . . ?
C2 C4 C5 C6 -178.5(9) . . . . ?
C54 C55 C57 C59 48.2(12) . . . . ?
C54 C55 C57 C58 -74.1(11) . . . . ?
C10 C8 C7 C6 -177.0(9) . . . . ?
C4 C9 C8 C10 175.2(8) . . . . ?
C4 C9 C8 C7 -3.2(13) . . . . ?
C4 C5 C6 C7 -3.2(15) . . . . ?
C7 C8 C10 C11 27.2(12) . . . . ?
C7 C8 C10 C12 -96.7(11) . . . . ?
C3 C2 C4 C9 -135.6(9) . . . . ?
C3 C2 C4 C5 44.2(12) . . . . ?
C27 C25 C24 Dy1 119.9(8) . . . . ?
C27 C25 C24 C23 -178.3(9) . . . . ?
C42 C38 C37 Dy2 -116.6(8) . . . . ?
C42 C38 C37 C36 179.0(8) . . . . ?
C53 C52 C51 C56 2.8(14) . . . . ?
C53 C52 C51 C49 -179.1(9) . . . . ?
C1 C2 C4 C9 101.6(10) . . . . ?
C1 C2 C4 C5 -78.5(11) . . . . ?
C65 C66 C67 C67 87(3) . . . 3_566 ?
